data_4082347
loop_
_publ_author_name
'Manimaran, Bala.'
'Vanitha, A.'
'Karthikeyan, M.'
'Ramakrishna, Buthanapalli'
'Mobin, Shaikh M.'

_publ_section_title
;
 Self-Assembly of Selenium-Bridged Rhenium(I)-Based Metalla Rectangles:
 Synthesis, Characterization, and Molecular Recognition Studies
;
_journal_issue 2
_journal_name_full Organometallics
_journal_page_first 465
_journal_paper_doi 10.1021/om400673f
_journal_volume 33
_journal_year 2014
_chemical_formula_sum 'C62 H48 N4 O14 Re4 Se4'
_chemical_formula_weight 2133.68
_chemical_name_systematic
;
 ?
;
_space_group_IT_number 15
_symmetry_cell_setting monoclinic
_symmetry_space_group_name_Hall '-C 2yc'
_symmetry_space_group_name_H-M 'C 1 2/c 1'
_atom_sites_solution_hydrogens geom
_atom_sites_solution_primary direct
_atom_sites_solution_secondary difmap
_audit_creation_method SHELXL-97
_cell_angle_alpha 90.00
_cell_angle_beta 117.706(16)
_cell_angle_gamma 90.00
_cell_formula_units_Z 4
_cell_length_a 20.018(2)
_cell_length_b 24.330(3)
_cell_length_c 15.287(2)
_cell_measurement_reflns_used 5657
_cell_measurement_temperature 150(2)
_cell_measurement_theta_max 32.5375
_cell_measurement_theta_min 3.0039
_cell_volume 6591.7(17)
_computing_cell_refinement 'CrysAlis RED, Oxford Diffraction Ltd.,'
_computing_data_collection 'CrysAlis CCD, Oxford Diffraction Ltd.,'
_computing_data_reduction 'CrysAlis RED, Oxford Diffraction Ltd.,'
_computing_molecular_graphics Ortep3
_computing_publication_material Shelx97
_computing_structure_refinement 'SHELXL-97 (Sheldrick, 1997)'
_computing_structure_solution 'SHELXS-97 (Sheldrick, 1997)'
_diffrn_ambient_temperature 150(2)
_diffrn_detector_area_resol_mean 15.9948
_diffrn_measured_fraction_theta_full 0.997
_diffrn_measured_fraction_theta_max 0.997
_diffrn_measurement_device_type 'OXFORD DIFFRACTION XCALIBUR-S'
_diffrn_measurement_method \w/q-scan
_diffrn_radiation_monochromator graphite
_diffrn_radiation_source 'Enhance (Mo) X-ray Source'
_diffrn_radiation_type MoK\a
_diffrn_radiation_wavelength 0.71073
_diffrn_reflns_av_R_equivalents 0.0311
_diffrn_reflns_av_sigmaI/netI 0.0315
_diffrn_reflns_limit_h_max 23
_diffrn_reflns_limit_h_min -23
_diffrn_reflns_limit_k_max 28
_diffrn_reflns_limit_k_min -28
_diffrn_reflns_limit_l_max 18
_diffrn_reflns_limit_l_min -18
_diffrn_reflns_number 23454
_diffrn_reflns_theta_full 25.00
_diffrn_reflns_theta_max 25.00
_diffrn_reflns_theta_min 3.01
_exptl_absorpt_coefficient_mu 9.595
_exptl_absorpt_correction_T_max 0.3685
_exptl_absorpt_correction_T_min 0.2163
_exptl_absorpt_correction_type multi-scan
_exptl_absorpt_process_details
;
CrysAlis RED, Oxford Diffraction Ltd.,
Version 1.171.31.7 (release 18-10-2006 CrysAlis171 .NET)
(compiled Oct 18 2006,16:28:17)
Empirical absorption correction using spherical harmonics,
 implemented in SCALE3 ABSPACK scaling algorithm.
;
_exptl_crystal_colour colourless
_exptl_crystal_density_diffrn 2.150
_exptl_crystal_density_method 'not measured'
_exptl_crystal_description block
_exptl_crystal_F_000 3984
_exptl_crystal_size_max 0.23
_exptl_crystal_size_mid 0.17
_exptl_crystal_size_min 0.13
_refine_diff_density_max 0.703
_refine_diff_density_min -0.464
_refine_diff_density_rms 0.096
_refine_ls_extinction_method none
_refine_ls_goodness_of_fit_ref 0.954
_refine_ls_hydrogen_treatment RIDING
_refine_ls_matrix_type full
_refine_ls_number_parameters 453
_refine_ls_number_reflns 5791
_refine_ls_number_restraints 0
_refine_ls_restrained_S_all 0.954
_refine_ls_R_factor_all 0.0272
_refine_ls_R_factor_gt 0.0185
_refine_ls_shift/su_max 0.002
_refine_ls_shift/su_mean 0.000
_refine_ls_structure_factor_coef Fsqd
_refine_ls_weighting_details 'calc w=1/[\s^2^(Fo^2^)+(0.0193P)^2^+0.0000P] where P=(Fo^2^+2Fc^2^)/3'
_refine_ls_weighting_scheme calc
_refine_ls_wR_factor_gt 0.0383
_refine_ls_wR_factor_ref 0.0391
_reflns_number_gt 4793
_reflns_number_total 5791
_reflns_threshold_expression >2sigma(I)
_cod_data_source_file om400673f_si_002.cif
_cod_data_source_block 1a
_cod_depositor_comments
;
The following automatic conversions were performed:

'_symmetry_cell_setting' value 'Monoclinic' changed to 'monoclinic'
according to
/usr/data/users/saulius/automatic-downloads/current/ACS/lib/dictionaries/cif_core.dic
dictionary named 'cif_core.dic' version 2.4.2 from 2011-04-26.

Automatic conversion script
Id: cif_fix_values 2281 2013-09-26 08:29:07Z andrius 
;
_cod_original_cell_volume 6591.7(14)
_cod_original_sg_symbol_H-M 'C 2/c'
_cod_database_code 4082347

loop_
_symmetry_equiv_pos_as_xyz
'x, y, z'
'-x, y, -z+1/2'
'x+1/2, y+1/2, z'
'-x+1/2, y+1/2, -z+1/2'
'-x, -y, -z'
'x, -y, z-1/2'
'-x+1/2, -y+1/2, -z'
'x+1/2, -y+1/2, z-1/2'

loop_
_atom_site_label
_atom_site_type_symbol
_atom_site_fract_x
_atom_site_fract_y
_atom_site_fract_z
_atom_site_U_iso_or_equiv
_atom_site_adp_type
_atom_site_occupancy
_atom_site_symmetry_multiplicity
_atom_site_calc_flag
_atom_site_refinement_flags
Re1 Re 0.945785(9) 0.878491(7) 0.102066(12) 0.02072(5) Uani 1 1 d .
Re2 Re 0.907132(9) 0.407364(7) 0.119533(12) 0.02047(5) Uani 1 1 d .
Se1 Se 0.91603(2) 0.875018(16) 0.25121(3) 0.02158(9) Uani 1 1 d .
Se2 Se 0.94649(2) 0.417793(16) 0.30853(3) 0.02174(10) Uani 1 1 d .
O1 O 0.78261(17) 0.87760(14) -0.0627(2) 0.0477(9) Uani 1 1 d .
O2 O 0.9966(2) 0.86728(15) -0.0560(3) 0.0566(10) Uani 1 1 d .
O3 O 0.95492(18) 1.00382(13) 0.0932(2) 0.0476(9) Uani 1 1 d .
O4 O 0.73726(17) 0.40922(14) 0.0471(2) 0.0459(9) Uani 1 1 d .
O5 O 0.89588(18) 0.28201(13) 0.1262(2) 0.0475(9) Uani 1 1 d .
O6 O 0.88069(17) 0.40122(14) -0.0935(2) 0.0409(8) Uani 1 1 d .
N1 N 0.94229(17) 0.78798(13) 0.1177(2) 0.0210(8) Uani 1 1 d .
N2 N 0.91233(17) 0.49852(13) 0.1211(2) 0.0221(8) Uani 1 1 d .
C1 C 0.8444(3) 0.87803(17) -0.0001(3) 0.0309(10) Uani 1 1 d .
C2 C 0.9773(2) 0.87197(19) 0.0038(3) 0.0333(11) Uani 1 1 d .
C3 C 0.9513(2) 0.95723(18) 0.0974(3) 0.0275(10) Uani 1 1 d .
C4 C 0.8016(2) 0.40889(17) 0.0761(3) 0.0300(10) Uani 1 1 d .
C5 C 0.9020(2) 0.32966(19) 0.1241(3) 0.0299(10) Uani 1 1 d .
C6 C 0.8894(2) 0.40328(17) -0.0130(3) 0.0268(10) Uani 1 1 d .
C7 C 0.8812(2) 0.76335(17) 0.1155(3) 0.0248(10) Uani 1 1 d .
C8 C 0.8730(2) 0.70788(17) 0.1180(3) 0.0234(9) Uani 1 1 d .
C9 C 0.9293(2) 0.67373(16) 0.1211(3) 0.0203(9) Uani 1 1 d .
C10 C 0.9928(2) 0.69850(17) 0.1241(3) 0.0229(9) Uani 1 1 d .
C11 C 0.9972(2) 0.75470(17) 0.1226(3) 0.0215(9) Uani 1 1 d .
C12 C 0.9431(2) 0.52462(18) 0.0713(3) 0.0247(10) Uani 1 1 d .
C13 C 0.9494(2) 0.58068(17) 0.0704(3) 0.0244(10) Uani 1 1 d .
C14 C 0.9227(2) 0.61333(16) 0.1212(3) 0.0203(9) Uani 1 1 d .
C15 C 0.8887(2) 0.58647(17) 0.1701(3) 0.0240(10) Uani 1 1 d .
C16 C 0.8847(2) 0.53026(17) 0.1681(3) 0.0222(9) Uani 1 1 d .
C17 C 0.8613(2) 0.93928(16) 0.2538(3) 0.0230(9) Uani 1 1 d .
C18 C 0.8173(3) 0.9678(2) 0.1684(3) 0.0394(13) Uani 1 1 d .
C19 C 0.7739(3) 1.0117(2) 0.1698(4) 0.0483(14) Uani 1 1 d .
C20 C 0.7750(3) 1.0275(2) 0.2562(4) 0.0408(13) Uani 1 1 d .
C21 C 0.8182(3) 0.9986(2) 0.3414(4) 0.0385(12) Uani 1 1 d .
C22 C 0.8609(3) 0.9544(2) 0.3398(3) 0.0346(12) Uani 1 1 d .
C23 C 0.8969(2) 0.35799(17) 0.3367(3) 0.0262(10) Uani 1 1 d .
C24 C 0.8302(3) 0.3700(2) 0.3359(4) 0.0372(12) Uani 1 1 d .
C25 C 0.7910(3) 0.3296(3) 0.3531(4) 0.0533(16) Uani 1 1 d .
C26 C 0.8170(3) 0.2762(2) 0.3721(4) 0.0440(13) Uani 1 1 d .
C27 C 0.8846(3) 0.2647(2) 0.3729(4) 0.0426(14) Uani 1 1 d .
C28 C 0.9246(2) 0.30530(19) 0.3555(3) 0.0333(11) Uani 1 1 d .
C111 C 0.7636(3) 0.8103(3) 0.6502(5) 0.085(2) Uani 1 1 d .
H11A H 0.7459 0.8256 0.5838 0.127 Uiso 1 1 calc R
H11B H 0.8110 0.7904 0.6695 0.127 Uiso 1 1 calc R
H11C H 0.7721 0.8402 0.6972 0.127 Uiso 1 1 calc R
C222 C 0.7060(3) 0.7721(3) 0.6506(5) 0.0650(18) Uani 1 1 d .
C333 C 0.6982(4) 0.7167(3) 0.6035(5) 0.093(2) Uani 1 1 d .
H33A H 0.7452 0.6960 0.6395 0.139 Uiso 1 1 calc R
H33B H 0.6877 0.7214 0.5346 0.139 Uiso 1 1 calc R
H33C H 0.6566 0.6965 0.6056 0.139 Uiso 1 1 calc R
O111 O 0.6670(2) 0.78533(19) 0.6893(3) 0.0840(14) Uani 1 1 d .
H7 H 0.841(3) 0.786(3) 0.112(4) 0.101 Uiso 1 1 d .
H8 H 0.827(3) 0.691(3) 0.113(4) 0.101 Uiso 1 1 d .
H10 H 1.033(3) 0.679(3) 0.122(4) 0.101 Uiso 1 1 d .
H11 H 1.036(3) 0.774(3) 0.126(4) 0.101 Uiso 1 1 d .
H12 H 0.962(3) 0.501(3) 0.043(4) 0.101 Uiso 1 1 d .
H13 H 0.972(4) 0.595(3) 0.039(4) 0.101 Uiso 1 1 d .
H15 H 0.864(4) 0.605(3) 0.196(4) 0.101 Uiso 1 1 d .
H16 H 0.863(3) 0.513(3) 0.202(4) 0.101 Uiso 1 1 d .
H18 H 0.815(4) 0.960(3) 0.119(4) 0.101 Uiso 1 1 d .
H19 H 0.735(3) 1.026(3) 0.104(4) 0.101 Uiso 1 1 d .
H20 H 0.749(3) 1.055(3) 0.266(4) 0.101 Uiso 1 1 d .
H21 H 0.822(3) 1.009(3) 0.400(4) 0.101 Uiso 1 1 d .
H22 H 0.887(4) 0.939(3) 0.386(4) 0.101 Uiso 1 1 d .
H24 H 0.816(4) 0.400(3) 0.327(5) 0.101 Uiso 1 1 d .
H25 H 0.751(3) 0.337(3) 0.344(5) 0.101 Uiso 1 1 d .
H26 H 0.781(3) 0.242(3) 0.365(4) 0.101 Uiso 1 1 d .
H27 H 0.898(4) 0.234(3) 0.380(5) 0.101 Uiso 1 1 d .
H28 H 0.967(3) 0.297(3) 0.359(4) 0.101 Uiso 1 1 d .

loop_
_atom_site_aniso_label
_atom_site_aniso_U_11
_atom_site_aniso_U_22
_atom_site_aniso_U_33
_atom_site_aniso_U_23
_atom_site_aniso_U_13
_atom_site_aniso_U_12
Re1 0.01970(9) 0.01625(9) 0.02396(9) -0.00093(7) 0.00826(7) -0.00262(7)
Re2 0.01970(8) 0.01628(8) 0.02590(9) 0.00042(7) 0.01100(7) 0.00040(7)
Se1 0.0192(2) 0.0174(2) 0.0268(2) 0.00075(18) 0.00954(17) 0.00258(16)
Se2 0.0214(2) 0.0185(2) 0.0274(2) 0.00177(17) 0.01303(18) 0.00003(16)
O1 0.0274(18) 0.050(2) 0.0428(19) 0.0088(17) -0.0026(16) -0.0077(16)
O2 0.073(3) 0.062(3) 0.052(2) -0.014(2) 0.043(2) -0.022(2)
O3 0.054(2) 0.0182(18) 0.060(2) 0.0024(16) 0.0172(18) -0.0047(15)
O4 0.0261(18) 0.058(2) 0.053(2) -0.0034(18) 0.0180(16) -0.0017(16)
O5 0.054(2) 0.0204(18) 0.071(2) -0.0051(17) 0.0313(19) -0.0076(15)
O6 0.0368(19) 0.058(2) 0.0295(18) -0.0050(17) 0.0167(15) 0.0036(16)
N1 0.0200(17) 0.0197(18) 0.0255(18) -0.0031(15) 0.0125(15) -0.0028(14)
N2 0.0229(17) 0.0215(18) 0.0243(17) 0.0007(16) 0.0131(15) 0.0006(15)
C1 0.037(3) 0.021(2) 0.034(2) 0.003(2) 0.016(2) -0.002(2)
C2 0.032(3) 0.034(3) 0.033(3) -0.008(2) 0.015(2) -0.013(2)
C3 0.022(2) 0.028(3) 0.027(2) -0.001(2) 0.0073(18) -0.0024(19)
C4 0.030(3) 0.027(2) 0.033(2) -0.003(2) 0.014(2) 0.000(2)
C5 0.025(2) 0.034(3) 0.033(2) -0.007(2) 0.016(2) 0.000(2)
C6 0.017(2) 0.027(2) 0.036(3) 0.004(2) 0.0113(19) 0.0034(17)
C7 0.023(2) 0.023(2) 0.031(2) -0.0038(19) 0.0137(19) -0.0008(18)
C8 0.022(2) 0.019(2) 0.031(2) -0.0020(19) 0.0138(19) -0.0009(17)
C9 0.026(2) 0.018(2) 0.019(2) 0.0006(17) 0.0118(18) -0.0019(17)
C10 0.018(2) 0.024(2) 0.026(2) 0.0009(19) 0.0108(18) 0.0003(17)
C11 0.020(2) 0.019(2) 0.027(2) -0.0020(18) 0.0129(19) -0.0031(17)
C12 0.024(2) 0.024(2) 0.030(2) 0.003(2) 0.016(2) 0.0035(18)
C13 0.029(2) 0.019(2) 0.029(2) 0.0023(19) 0.0163(19) 0.0010(18)
C14 0.0151(19) 0.019(2) 0.023(2) 0.0004(18) 0.0061(17) 0.0010(16)
C15 0.023(2) 0.023(2) 0.028(2) 0.001(2) 0.0141(19) 0.0014(18)
C16 0.020(2) 0.020(2) 0.030(2) 0.0000(19) 0.0138(19) 0.0032(17)
C17 0.020(2) 0.020(2) 0.027(2) 0.0001(19) 0.0096(18) 0.0015(17)
C18 0.047(3) 0.040(3) 0.038(3) 0.012(3) 0.025(3) 0.019(2)
C19 0.055(3) 0.046(3) 0.053(3) 0.022(3) 0.033(3) 0.030(3)
C20 0.046(3) 0.032(3) 0.054(3) 0.008(3) 0.032(3) 0.018(2)
C21 0.038(3) 0.038(3) 0.040(3) -0.003(2) 0.019(2) 0.010(2)
C22 0.030(3) 0.035(3) 0.037(3) 0.003(2) 0.014(2) 0.011(2)
C23 0.023(2) 0.028(2) 0.027(2) 0.0023(19) 0.0109(19) -0.0045(18)
C24 0.028(2) 0.037(3) 0.048(3) 0.009(3) 0.019(2) -0.002(2)
C25 0.030(3) 0.063(4) 0.071(4) 0.022(3) 0.027(3) -0.002(3)
C26 0.032(3) 0.046(3) 0.048(3) 0.013(3) 0.014(2) -0.012(2)
C27 0.050(3) 0.030(3) 0.038(3) 0.008(2) 0.013(2) -0.004(2)
C28 0.034(3) 0.030(3) 0.040(3) 0.006(2) 0.020(2) -0.003(2)
C111 0.064(4) 0.090(5) 0.118(6) 0.045(5) 0.057(4) 0.024(4)
C222 0.050(4) 0.072(5) 0.072(4) 0.033(4) 0.027(3) 0.026(3)
C333 0.104(6) 0.082(5) 0.092(5) 0.006(4) 0.046(5) 0.022(4)
O111 0.068(3) 0.091(3) 0.120(4) 0.027(3) 0.066(3) 0.027(2)

loop_
_atom_type_symbol
_atom_type_description
_atom_type_scat_dispersion_real
_atom_type_scat_dispersion_imag
_atom_type_scat_source
C C 0.0033 0.0016 'International Tables Vol C Tables 4.2.6.8 and 6.1.1.4'
H H 0.0000 0.0000 'International Tables Vol C Tables 4.2.6.8 and 6.1.1.4'
N N 0.0061 0.0033 'International Tables Vol C Tables 4.2.6.8 and 6.1.1.4'
O O 0.0106 0.0060 'International Tables Vol C Tables 4.2.6.8 and 6.1.1.4'
Se Se -0.0929 2.2259 'International Tables Vol C Tables 4.2.6.8 and 6.1.1.4'
Re Re -1.0185 7.2310 'International Tables Vol C Tables 4.2.6.8 and 6.1.1.4'

loop_
_geom_angle_atom_site_label_1
_geom_angle_atom_site_label_2
_geom_angle_atom_site_label_3
_geom_angle
_geom_angle_site_symmetry_1
_geom_angle_site_symmetry_3
C2 Re1 C1 88.27(19) . .
C2 Re1 C3 90.49(19) . .
C1 Re1 C3 91.89(17) . .
C2 Re1 N1 92.38(16) . .
C1 Re1 N1 90.44(15) . .
C3 Re1 N1 176.36(15) . .
C2 Re1 Se1 171.26(14) . .
C1 Re1 Se1 97.34(14) . .
C3 Re1 Se1 96.00(13) . .
N1 Re1 Se1 80.92(8) . .
C2 Re1 Se1 93.87(13) . 2_755
C1 Re1 Se1 176.81(13) . 2_755
C3 Re1 Se1 90.46(11) . 2_755
N1 Re1 Se1 87.11(8) . 2_755
Se1 Re1 Se1 80.261(19) . 2_755
C6 Re2 C5 90.02(18) . .
C6 Re2 C4 90.10(17) . .
C5 Re2 C4 87.82(18) . .
C6 Re2 N2 92.77(15) . .
C5 Re2 N2 177.08(16) . .
C4 Re2 N2 91.33(15) . .
C6 Re2 Se2 94.10(12) . 2_755
C5 Re2 Se2 98.64(12) . 2_755
C4 Re2 Se2 172.28(13) . 2_755
N2 Re2 Se2 82.01(8) . 2_755
C6 Re2 Se2 173.65(12) . .
C5 Re2 Se2 92.85(13) . .
C4 Re2 Se2 95.67(13) . .
N2 Re2 Se2 84.46(8) . .
Se2 Re2 Se2 79.87(2) 2_755 .
C17 Se1 Re1 110.85(13) . .
C17 Se1 Re1 109.88(11) . 2_755
Re1 Se1 Re1 99.618(19) . 2_755
C23 Se2 Re2 115.25(12) . 2_755
C23 Se2 Re2 104.56(12) . .
Re2 Se2 Re2 99.04(2) 2_755 .
C11 N1 C7 116.4(3) . .
C11 N1 Re1 122.6(3) . .
C7 N1 Re1 120.8(3) . .
C16 N2 C12 116.5(4) . .
C16 N2 Re2 123.6(3) . .
C12 N2 Re2 119.9(3) . .
O1 C1 Re1 179.7(5) . .
O2 C2 Re1 179.1(4) . .
O3 C3 Re1 178.6(4) . .
O4 C4 Re2 178.0(4) . .
O5 C5 Re2 177.3(4) . .
O6 C6 Re2 177.9(4) . .
N1 C7 C8 124.0(4) . .
N1 C7 H7 118(4) . .
C8 C7 H7 118(4) . .
C7 C8 C9 119.3(4) . .
C7 C8 H8 123(4) . .
C9 C8 H8 118(4) . .
C8 C9 C10 117.3(4) . .
C8 C9 C14 121.8(4) . .
C10 C9 C14 120.9(4) . .
C11 C10 C9 119.9(4) . .
C11 C10 H10 116(4) . .
C9 C10 H10 124(4) . .
N1 C11 C10 123.1(4) . .
N1 C11 H11 111(4) . .
C10 C11 H11 126(4) . .
N2 C12 C13 123.1(4) . .
N2 C12 H12 113(4) . .
C13 C12 H12 124(4) . .
C12 C13 C14 120.3(4) . .
C12 C13 H13 118(4) . .
C14 C13 H13 121(4) . .
C13 C14 C15 116.6(4) . .
C13 C14 C9 120.9(4) . .
C15 C14 C9 122.5(4) . .
C16 C15 C14 119.8(4) . .
C16 C15 H15 119(4) . .
C14 C15 H15 121(4) . .
N2 C16 C15 123.6(4) . .
N2 C16 H16 118(4) . .
C15 C16 H16 118(4) . .
C22 C17 C18 119.3(4) . .
C22 C17 Se1 119.8(3) . .
C18 C17 Se1 120.7(3) . .
C17 C18 C19 120.3(4) . .
C17 C18 H18 122(5) . .
C19 C18 H18 117(5) . .
C20 C19 C18 120.2(5) . .
C20 C19 H19 123(4) . .
C18 C19 H19 116(4) . .
C19 C20 C21 119.5(5) . .
C19 C20 H20 128(4) . .
C21 C20 H20 112(4) . .
C20 C21 C22 120.2(5) . .
C20 C21 H21 122(4) . .
C22 C21 H21 118(4) . .
C17 C22 C21 120.4(4) . .
C17 C22 H22 118(5) . .
C21 C22 H22 122(5) . .
C24 C23 C28 120.1(4) . .
C24 C23 Se2 116.3(3) . .
C28 C23 Se2 123.6(3) . .
C25 C24 C23 119.8(5) . .
C25 C24 H24 121(6) . .
C23 C24 H24 119(6) . .
C24 C25 C26 121.8(5) . .
C24 C25 H25 116(5) . .
C26 C25 H25 122(5) . .
C25 C26 C27 117.8(5) . .
C25 C26 H26 122(3) . .
C27 C26 H26 118(3) . .
C28 C27 C26 120.8(5) . .
C28 C27 H27 121(5) . .
C26 C27 H27 118(5) . .
C27 C28 C23 119.8(4) . .
C27 C28 H28 118(5) . .
C23 C28 H28 122(5) . .
C222 C111 H11A 109.5 . .
C222 C111 H11B 109.5 . .
H11A C111 H11B 109.5 . .
C222 C111 H11C 109.5 . .
H11A C111 H11C 109.5 . .
H11B C111 H11C 109.5 . .
O111 C222 C111 120.6(7) . .
O111 C222 C333 121.5(6) . .
C111 C222 C333 117.9(6) . .
C222 C333 H33A 109.5 . .
C222 C333 H33B 109.5 . .
H33A C333 H33B 109.5 . .
C222 C333 H33C 109.5 . .
H33A C333 H33C 109.5 . .
H33B C333 H33C 109.5 . .

loop_
_geom_bond_atom_site_label_1
_geom_bond_atom_site_label_2
_geom_bond_distance
_geom_bond_site_symmetry_2
Re1 C2 1.887(5) .
Re1 C1 1.900(4) .
Re1 C3 1.922(4) .
Re1 N1 2.220(3) .
Re1 Se1 2.6121(6) .
Re1 Se1 2.6307(7) 2_755
Re2 C6 1.890(5) .
Re2 C5 1.896(5) .
Re2 C4 1.897(4) .
Re2 N2 2.220(3) .
Re2 Se2 2.6198(6) 2_755
Re2 Se2 2.6298(6) .
Se1 C17 1.921(4) .
Se1 Re1 2.6307(7) 2_755
Se2 C23 1.920(4) .
Se2 Re2 2.6198(6) 2_755
O1 C1 1.160(5) .
O2 C2 1.150(5) .
O3 C3 1.140(5) .
O4 C4 1.151(5) .
O5 C5 1.168(5) .
O6 C6 1.161(5) .
N1 C11 1.340(5) .
N1 C7 1.348(5) .
N2 C16 1.338(5) .
N2 C12 1.340(5) .
C7 C8 1.362(6) .
C7 H7 0.96(6) .
C8 C9 1.383(5) .
C8 H8 0.98(6) .
C9 C10 1.389(5) .
C9 C14 1.475(5) .
C10 C11 1.371(6) .
C10 H10 0.94(6) .
C11 H11 0.88(6) .
C12 C13 1.371(6) .
C12 H12 0.89(6) .
C13 C14 1.381(6) .
C13 H13 0.87(7) .
C14 C15 1.386(6) .
C15 C16 1.370(6) .
C15 H15 0.89(6) .
C16 H16 0.91(6) .
C17 C22 1.368(6) .
C17 C18 1.375(6) .
C18 C19 1.383(7) .
C18 H18 0.76(6) .
C19 C20 1.365(7) .
C19 H19 1.00(6) .
C20 C21 1.376(6) .
C20 H20 0.90(7) .
C21 C22 1.380(6) .
C21 H21 0.90(6) .
C22 H22 0.75(6) .
C23 C24 1.361(6) .
C23 C28 1.373(6) .
C24 C25 1.358(7) .
C24 H24 0.77(6) .
C25 C26 1.378(8) .
C25 H25 0.77(6) .
C26 C27 1.378(7) .
C26 H26 1.07(6) .
C27 C28 1.372(7) .
C27 H27 0.78(6) .
C28 H28 0.85(6) .
C111 C222 1.485(8) .
C111 H11A 0.9800 .
C111 H11B 0.9800 .
C111 H11C 0.9800 .
C222 O111 1.223(7) .
C222 C333 1.501(9) .
C333 H33A 0.9800 .
C333 H33B 0.9800 .
C333 H33C 0.9800 .

loop_
_geom_torsion_atom_site_label_1
_geom_torsion_atom_site_label_2
_geom_torsion_atom_site_label_3
_geom_torsion_atom_site_label_4
_geom_torsion
_geom_torsion_site_symmetry_1
_geom_torsion_site_symmetry_4
C2 Re1 Se1 C17 167.7(8) . .
C1 Re1 Se1 C17 -62.69(17) . .
C3 Re1 Se1 C17 30.00(16) . .
N1 Re1 Se1 C17 -151.97(14) . .
Se1 Re1 Se1 C17 119.43(12) 2_755 .
C2 Re1 Se1 Re1 52.0(8) . 2_755
C1 Re1 Se1 Re1 -178.40(13) . 2_755
C3 Re1 Se1 Re1 -85.70(11) . 2_755
N1 Re1 Se1 Re1 92.33(8) . 2_755
Se1 Re1 Se1 Re1 3.733(18) 2_755 2_755
C6 Re2 Se2 C23 -148.9(12) . .
C5 Re2 Se2 C23 -32.12(18) . .
C4 Re2 Se2 C23 55.96(18) . .
N2 Re2 Se2 C23 146.75(15) . .
Se2 Re2 Se2 C23 -130.40(13) 2_755 .
C6 Re2 Se2 Re2 -29.7(11) . 2_755
C5 Re2 Se2 Re2 87.06(12) . 2_755
C4 Re2 Se2 Re2 175.14(13) . 2_755
N2 Re2 Se2 Re2 -94.07(8) . 2_755
Se2 Re2 Se2 Re2 -11.220(18) 2_755 2_755
C2 Re1 N1 C11 44.6(3) . .
C1 Re1 N1 C11 132.9(3) . .
C3 Re1 N1 C11 -97(2) . .
Se1 Re1 N1 C11 -129.8(3) . .
Se1 Re1 N1 C11 -49.2(3) 2_755 .
C2 Re1 N1 C7 -130.4(3) . .
C1 Re1 N1 C7 -42.1(3) . .
C3 Re1 N1 C7 88(2) . .
Se1 Re1 N1 C7 55.2(3) . .
Se1 Re1 N1 C7 135.8(3) 2_755 .
C6 Re2 N2 C16 142.6(3) . .
C5 Re2 N2 C16 -20(3) . .
C4 Re2 N2 C16 52.5(3) . .
Se2 Re2 N2 C16 -123.6(3) 2_755 .
Se2 Re2 N2 C16 -43.1(3) . .
C6 Re2 N2 C12 -35.9(3) . .
C5 Re2 N2 C12 161(3) . .
C4 Re2 N2 C12 -126.1(3) . .
Se2 Re2 N2 C12 57.8(3) 2_755 .
Se2 Re2 N2 C12 138.3(3) . .
C2 Re1 C1 O1 41(100) . .
C3 Re1 C1 O1 131(100) . .
N1 Re1 C1 O1 -51(100) . .
Se1 Re1 C1 O1 -132(100) . .
Se1 Re1 C1 O1 -91(100) 2_755 .
C1 Re1 C2 O2 -91(26) . .
C3 Re1 C2 O2 177(100) . .
N1 Re1 C2 O2 0(26) . .
Se1 Re1 C2 O2 39(27) . .
Se1 Re1 C2 O2 87(26) 2_755 .
C2 Re1 C3 O3 2(18) . .
C1 Re1 C3 O3 -87(18) . .
N1 Re1 C3 O3 144(17) . .
Se1 Re1 C3 O3 176(100) . .
Se1 Re1 C3 O3 96(18) 2_755 .
C6 Re2 C4 O4 18(12) . .
C5 Re2 C4 O4 -72(12) . .
N2 Re2 C4 O4 111(12) . .
Se2 Re2 C4 O4 141(11) 2_755 .
Se2 Re2 C4 O4 -165(12) . .
C6 Re2 C5 O5 -99(9) . .
C4 Re2 C5 O5 -9(9) . .
N2 Re2 C5 O5 64(10) . .
Se2 Re2 C5 O5 166(9) 2_755 .
Se2 Re2 C5 O5 86(9) . .
C5 Re2 C6 O6 -108(11) . .
C4 Re2 C6 O6 164(11) . .
N2 Re2 C6 O6 72(11) . .
Se2 Re2 C6 O6 -10(11) 2_755 .
Se2 Re2 C6 O6 8(12) . .
C11 N1 C7 C8 0.1(6) . .
Re1 N1 C7 C8 175.4(3) . .
N1 C7 C8 C9 -1.3(6) . .
C7 C8 C9 C10 1.7(6) . .
C7 C8 C9 C14 -178.3(4) . .
C8 C9 C10 C11 -0.9(6) . .
C14 C9 C10 C11 179.1(4) . .
C7 N1 C11 C10 0.7(6) . .
Re1 N1 C11 C10 -174.5(3) . .
C9 C10 C11 N1 -0.3(6) . .
C16 N2 C12 C13 2.5(6) . .
Re2 N2 C12 C13 -178.8(3) . .
N2 C12 C13 C14 -0.9(6) . .
C12 C13 C14 C15 -1.2(6) . .
C12 C13 C14 C9 179.9(4) . .
C8 C9 C14 C13 142.4(4) . .
C10 C9 C14 C13 -37.5(5) . .
C8 C9 C14 C15 -36.5(6) . .
C10 C9 C14 C15 143.5(4) . .
C13 C14 C15 C16 1.4(6) . .
C9 C14 C15 C16 -179.6(3) . .
C12 N2 C16 C15 -2.3(6) . .
Re2 N2 C16 C15 179.1(3) . .
C14 C15 C16 N2 0.3(6) . .
Re1 Se1 C17 C22 -159.2(3) . .
Re1 Se1 C17 C22 -50.1(4) 2_755 .
Re1 Se1 C17 C18 26.2(4) . .
Re1 Se1 C17 C18 135.3(4) 2_755 .
C22 C17 C18 C19 0.9(8) . .
Se1 C17 C18 C19 175.5(4) . .
C17 C18 C19 C20 0.7(9) . .
C18 C19 C20 C21 -1.6(9) . .
C19 C20 C21 C22 0.9(8) . .
C18 C17 C22 C21 -1.5(7) . .
Se1 C17 C22 C21 -176.2(4) . .
C20 C21 C22 C17 0.6(8) . .
Re2 Se2 C23 C24 155.3(3) 2_755 .
Re2 Se2 C23 C24 -97.1(3) . .
Re2 Se2 C23 C28 -25.7(4) 2_755 .
Re2 Se2 C23 C28 81.9(4) . .
C28 C23 C24 C25 -0.4(7) . .
Se2 C23 C24 C25 178.6(4) . .
C23 C24 C25 C26 0.4(9) . .
C24 C25 C26 C27 -0.3(9) . .
C25 C26 C27 C28 0.2(8) . .
C26 C27 C28 C23 -0.2(7) . .
C24 C23 C28 C27 0.4(7) . .
Se2 C23 C28 C27 -178.6(4) . .
